data_7130539
loop_
_publ_author_name
'Soltau, Carl P.'
'Brown, Zachary'
'Brock, Aidan J.'
'Martyn, Alexander P.'
'Blinco, James P.'
'Miljevic, Branka'
'McMurtrie, John C.'
'Bottle, Steven E.'

_publ_section_title
;
 Reactions of Sulfoxides with Reactive Oxygen Species to Reveal the
 Radical Chemistry of Pollution-Derived Particulate Matter
;
_journal_name_full 'Chemical Communications'
_journal_paper_doi 10.1039/D2CC04024G
_journal_year 2022
_chemical_formula_moiety 'C14 H21 N O3 S'
_chemical_formula_sum 'C14 H21 N O3 S'
_chemical_formula_weight 283.38
_space_group_crystal_system orthorhombic
_space_group_IT_number 19
_space_group_name_Hall 'P 2ac 2ab'
_space_group_name_H-M_alt 'P 21 21 21'
_atom_sites_solution_hydrogens geom
_atom_sites_solution_primary dual
_audit_creation_date 2021-01-25
_audit_creation_method
;
Olex2 1.3
(compiled 2020.11.12 svn.r5f609507 for OlexSys, GUI svn.r6226)
;
_audit_update_record
;
2022-06-16 deposited with the CCDC.	2022-08-16 downloaded from the CCDC.
;
_cell_angle_alpha 90
_cell_angle_beta 90
_cell_angle_gamma 90
_cell_formula_units_Z 4
_cell_length_a 7.8310(16)
_cell_length_b 8.2750(17)
_cell_length_c 22.589(5)
_cell_measurement_reflns_used 27128
_cell_measurement_temperature 100.0
_cell_measurement_theta_max 32.299
_cell_measurement_theta_min 1.803
_cell_volume 1463.8(5)
_computing_molecular_graphics 'Olex2 1.3 (Dolomanov et al., 2009)'
_computing_publication_material 'Olex2 1.3 (Dolomanov et al., 2009)'
_computing_structure_refinement 'SHELXL 2018/3 (Sheldrick, 2015)'
_computing_structure_solution 'SHELXT 2018/2 (Sheldrick, 2018)'
_diffrn_ambient_temperature 100.0
_diffrn_measured_fraction_theta_full 0.997
_diffrn_measured_fraction_theta_max 0.881
_diffrn_measurement_device_type 'Eiger 16M'
_diffrn_measurement_method 'Phi scans'
_diffrn_radiation_monochromator 'Silicon double crystal'
_diffrn_radiation_type Synchrotron
_diffrn_radiation_wavelength 0.71073
_diffrn_reflns_av_R_equivalents 0.0682
_diffrn_reflns_av_unetI/netI 0.0376
_diffrn_reflns_Laue_measured_fraction_full 0.997
_diffrn_reflns_Laue_measured_fraction_max 0.881
_diffrn_reflns_limit_h_max 10
_diffrn_reflns_limit_h_min -10
_diffrn_reflns_limit_k_max 11
_diffrn_reflns_limit_k_min -11
_diffrn_reflns_limit_l_max 31
_diffrn_reflns_limit_l_min -31
_diffrn_reflns_number 27128
_diffrn_reflns_point_group_measured_fraction_full 0.997
_diffrn_reflns_point_group_measured_fraction_max 0.879
_diffrn_reflns_theta_full 25.242
_diffrn_reflns_theta_max 32.299
_diffrn_reflns_theta_min 1.803
_diffrn_source 'MX2 Beamline Australian Synchrotron'
_diffrn_standards_number 0
_exptl_absorpt_coefficient_mu 0.225
_exptl_absorpt_correction_type none
_exptl_crystal_colour colourless
_exptl_crystal_colour_primary colourless
_exptl_crystal_density_diffrn 1.286
_exptl_crystal_description plate
_exptl_crystal_F_000 608
_exptl_crystal_size_max 0.02
_exptl_crystal_size_mid 0.02
_exptl_crystal_size_min 0.01
_refine_diff_density_max 0.353
_refine_diff_density_min -0.337
_refine_diff_density_rms 0.060
_refine_ls_abs_structure_details
;
 Flack x determined using 1929 quotients [(I+)-(I-)]/[(I+)+(I-)]
 (Parsons, Flack and Wagner, Acta Cryst. B69 (2013) 249-259).
;
_refine_ls_abs_structure_Flack -0.05(2)
_refine_ls_extinction_coef 0.058(6)
_refine_ls_extinction_expression Fc^*^=kFc[1+0.001xFc^2^\l^3^/sin(2\q)]^-1/4^
_refine_ls_extinction_method 'SHELXL-2018/3 (Sheldrick 2018)'
_refine_ls_goodness_of_fit_ref 1.060
_refine_ls_hydrogen_treatment constr
_refine_ls_matrix_type full
_refine_ls_number_parameters 178
_refine_ls_number_reflns 4577
_refine_ls_number_restraints 0
_refine_ls_restrained_S_all 1.060
_refine_ls_R_factor_all 0.0337
_refine_ls_R_factor_gt 0.0335
_refine_ls_shift/su_max 0.000
_refine_ls_shift/su_mean 0.000
_refine_ls_structure_factor_coef Fsqd
_refine_ls_weighting_details 'w=1/[\s^2^(Fo^2^)+(0.0513P)^2^+0.2794P] where P=(Fo^2^+2Fc^2^)/3'
_refine_ls_weighting_scheme calc
_refine_ls_wR_factor_gt 0.0893
_refine_ls_wR_factor_ref 0.0895
_reflns_Friedel_coverage 0.749
_reflns_Friedel_fraction_full 0.998
_reflns_Friedel_fraction_max 0.875
_reflns_number_gt 4545
_reflns_number_total 4577
_reflns_threshold_expression 'I > 2\s(I)'
_cod_data_source_file d2cc04024g2.cif
_cod_data_source_block p212121_a
_cod_database_code 7130539
_shelx_shelxl_version_number 2018/3
_shelx_space_group_comment
;
The symmetry employed for this shelxl refinement is uniquely defined
by the following loop, which should always be used as a source of
symmetry information in preference to the above space-group names.
They are only intended as comments.
;
_shelx_estimated_absorpt_t_max 0.998
_shelx_estimated_absorpt_t_min 0.996
_olex2_refinement_description
;
1. Fixed Uiso
 At 1.2 times of:
  All C(H) groups, All C(H,H) groups
 At 1.5 times of:
  All C(H,H,H) groups
2.a Secondary CH2 refined with riding coordinates:
 C13(H13A,H13B)
2.b Aromatic/amide H refined with riding coordinates:
 C6(H6), C1(H1), C3(H3), C2(H2)
2.c Idealised Me refined as rotating group:
 C10(H10A,H10B,H10C), C11(H11A,H11B,H11C), C12(H12A,H12B,H12C), C9(H9A,H9B,
 H9C), C14(H14A,H14B,H14C)
;
_olex2_submission_special_instructions 'No special instructions were received'

loop_
_space_group_symop_operation_xyz
'x, y, z'
'-x+1/2, -y, z+1/2'
'-x, y+1/2, -z+1/2'
'x+1/2, -y+1/2, -z'

loop_
_atom_site_label
_atom_site_type_symbol
_atom_site_fract_x
_atom_site_fract_y
_atom_site_fract_z
_atom_site_U_iso_or_equiv
_atom_site_adp_type
_atom_site_occupancy
_atom_site_site_symmetry_order
_atom_site_calc_flag
_atom_site_refinement_flags_posn
_atom_site_refinement_flags_adp
_atom_site_refinement_flags_occupancy
_atom_site_disorder_assembly
_atom_site_disorder_group
S1 S 0.42829(5) 0.76282(4) 0.41771(2) 0.01793(11) Uani 1 1 d . . . . .
O002 O 0.66743(14) 0.55212(12) 0.40534(5) 0.0179(2) Uani 1 1 d . . . . .
O2 O 0.29642(17) 0.80091(16) 0.46029(6) 0.0261(3) Uani 1 1 d . . . . .
O1 O 0.38053(18) 0.74713(18) 0.35653(5) 0.0292(3) Uani 1 1 d . . . . .
N1 N 0.68817(16) 0.38165(15) 0.39491(6) 0.0156(2) Uani 1 1 d . . . . .
C13 C 0.52461(19) 0.57872(19) 0.44189(6) 0.0180(3) Uani 1 1 d . . . . .
H13A H 0.560381 0.587710 0.483793 0.022 Uiso 1 1 calc R U . . .
H13B H 0.442761 0.488073 0.438285 0.022 Uiso 1 1 calc R U . . .
C6 C 1.0011(2) 0.0605(2) 0.37539(7) 0.0208(3) Uani 1 1 d . . . . .
H6 H 1.080818 0.055244 0.407032 0.025 Uiso 1 1 calc R U . . .
C10 C 0.4647(2) 0.3025(2) 0.32409(8) 0.0245(3) Uani 1 1 d . . . . .
H10A H 0.434297 0.214441 0.351138 0.037 Uiso 1 1 calc R U . . .
H10B H 0.441544 0.269143 0.283232 0.037 Uiso 1 1 calc R U . . .
H10C H 0.396558 0.398366 0.333581 0.037 Uiso 1 1 calc R U . . .
C4 C 0.7690(2) 0.19628(19) 0.32508(7) 0.0180(3) Uani 1 1 d . . . . .
C11 C 0.8604(2) 0.2854(2) 0.47804(6) 0.0199(3) Uani 1 1 d . . . . .
H11A H 0.825604 0.379285 0.501563 0.030 Uiso 1 1 calc R U . . .
H11B H 0.974248 0.250011 0.490563 0.030 Uiso 1 1 calc R U . . .
H11C H 0.778541 0.197310 0.483984 0.030 Uiso 1 1 calc R U . . .
C5 C 0.88663(19) 0.18887(18) 0.37130(6) 0.0173(3) Uani 1 1 d . . . . .
C8 C 0.86487(18) 0.33153(17) 0.41250(6) 0.0161(2) Uani 1 1 d . . . . .
C12 C 1.0048(2) 0.4586(2) 0.40225(7) 0.0225(3) Uani 1 1 d . . . . .
H12A H 1.006193 0.489755 0.360394 0.034 Uiso 1 1 calc R U . . .
H12B H 1.115990 0.413241 0.413164 0.034 Uiso 1 1 calc R U . . .
H12C H 0.981392 0.554023 0.426658 0.034 Uiso 1 1 calc R U . . .
C9 C 0.7031(2) 0.4768(2) 0.28727(7) 0.0251(3) Uani 1 1 d . . . . .
H9A H 0.636531 0.574039 0.296243 0.038 Uiso 1 1 calc R U . . .
H9B H 0.678276 0.441355 0.246774 0.038 Uiso 1 1 calc R U . . .
H9C H 0.825104 0.500919 0.290956 0.038 Uiso 1 1 calc R U . . .
C1 C 0.9969(2) -0.0598(2) 0.33241(8) 0.0233(3) Uani 1 1 d . . . . .
H1 H 1.074245 -0.148048 0.334677 0.028 Uiso 1 1 calc R U . . .
C3 C 0.7652(2) 0.0766(2) 0.28173(7) 0.0232(3) Uani 1 1 d . . . . .
H3 H 0.686153 0.082398 0.249894 0.028 Uiso 1 1 calc R U . . .
C7 C 0.6550(2) 0.34221(19) 0.33083(7) 0.0180(3) Uani 1 1 d . . . . .
C2 C 0.8796(2) -0.0517(2) 0.28600(8) 0.0246(3) Uani 1 1 d . . . . .
H2 H 0.877787 -0.134715 0.256956 0.029 Uiso 1 1 calc R U . . .
C14 C 0.5958(2) 0.90309(19) 0.42416(8) 0.0255(3) Uani 1 1 d . . . . .
H14A H 0.552326 1.012067 0.416349 0.038 Uiso 1 1 calc R U . . .
H14B H 0.685413 0.876875 0.395427 0.038 Uiso 1 1 calc R U . . .
H14C H 0.643138 0.898524 0.464285 0.038 Uiso 1 1 calc R U . . .

loop_
_atom_site_aniso_label
_atom_site_aniso_U_11
_atom_site_aniso_U_22
_atom_site_aniso_U_33
_atom_site_aniso_U_23
_atom_site_aniso_U_13
_atom_site_aniso_U_12
S1 0.01612(17) 0.01960(16) 0.01807(16) 0.00006(12) 0.00068(11) 0.00362(12)
O002 0.0168(5) 0.0141(4) 0.0229(5) -0.0004(4) 0.0036(4) 0.0003(4)
O2 0.0211(6) 0.0269(6) 0.0303(6) -0.0023(5) 0.0081(5) 0.0055(4)
O1 0.0281(6) 0.0382(7) 0.0214(5) -0.0003(5) -0.0066(4) 0.0105(6)
N1 0.0144(5) 0.0140(5) 0.0184(5) -0.0012(4) -0.0026(4) 0.0016(4)
C13 0.0177(6) 0.0171(6) 0.0193(6) 0.0010(5) 0.0014(5) 0.0017(5)
C6 0.0160(7) 0.0233(7) 0.0232(7) 0.0014(6) -0.0008(5) 0.0050(5)
C10 0.0174(7) 0.0276(8) 0.0285(7) -0.0047(6) -0.0080(6) 0.0047(6)
C4 0.0161(6) 0.0191(6) 0.0189(6) -0.0005(5) -0.0015(5) 0.0033(5)
C11 0.0184(7) 0.0236(7) 0.0178(6) 0.0007(5) -0.0029(5) 0.0008(5)
C5 0.0140(6) 0.0184(6) 0.0194(6) -0.0003(5) -0.0005(4) 0.0010(5)
C8 0.0136(6) 0.0173(6) 0.0173(6) 0.0003(5) -0.0021(4) 0.0004(4)
C12 0.0169(7) 0.0231(7) 0.0274(7) 0.0007(6) -0.0011(5) -0.0040(5)
C9 0.0298(8) 0.0269(7) 0.0187(6) 0.0047(5) 0.0003(6) 0.0067(6)
C1 0.0191(7) 0.0232(7) 0.0278(7) -0.0007(6) 0.0019(5) 0.0060(6)
C3 0.0207(7) 0.0269(7) 0.0219(7) -0.0056(6) -0.0034(5) 0.0038(6)
C7 0.0174(7) 0.0202(6) 0.0164(6) -0.0001(5) -0.0032(5) 0.0039(5)
C2 0.0229(7) 0.0244(7) 0.0263(7) -0.0063(6) 0.0009(6) 0.0045(6)
C14 0.0258(8) 0.0191(6) 0.0317(8) 0.0015(6) 0.0064(6) -0.0022(6)

loop_
_atom_type_symbol
_atom_type_description
_atom_type_scat_dispersion_real
_atom_type_scat_dispersion_imag
_atom_type_scat_source
C C 0.0033 0.0016 'International Tables Vol C Tables 4.2.6.8 and 6.1.1.4'
H H 0.0000 0.0000 'International Tables Vol C Tables 4.2.6.8 and 6.1.1.4'
N N 0.0061 0.0033 'International Tables Vol C Tables 4.2.6.8 and 6.1.1.4'
O O 0.0106 0.0060 'International Tables Vol C Tables 4.2.6.8 and 6.1.1.4'
S S 0.1246 0.1234 'International Tables Vol C Tables 4.2.6.8 and 6.1.1.4'

loop_
_geom_angle_atom_site_label_1
_geom_angle_atom_site_label_2
_geom_angle_atom_site_label_3
_geom_angle
_geom_angle_site_symmetry_1
_geom_angle_site_symmetry_3
_geom_angle_publ_flag
O2 S1 C13 106.52(8) . . ?
O2 S1 C14 109.51(8) . . ?
O1 S1 O2 118.25(8) . . ?
O1 S1 C13 109.08(8) . . ?
O1 S1 C14 109.48(9) . . ?
C14 S1 C13 102.87(8) . . ?
C13 O002 N1 109.81(11) . . ?
O002 N1 C8 109.40(11) . . ?
O002 N1 C7 110.49(11) . . ?
C8 N1 C7 110.75(11) . . ?
S1 C13 H13A 110.4 . . ?
S1 C13 H13B 110.4 . . ?
O002 C13 S1 106.84(10) . . ?
O002 C13 H13A 110.4 . . ?
O002 C13 H13B 110.4 . . ?
H13A C13 H13B 108.6 . . ?
C5 C6 H6 120.5 . . ?
C1 C6 H6 120.5 . . ?
C1 C6 C5 118.96(14) . . ?
H10A C10 H10B 109.5 . . ?
H10A C10 H10C 109.5 . . ?
H10B C10 H10C 109.5 . . ?
C7 C10 H10A 109.5 . . ?
C7 C10 H10B 109.5 . . ?
C7 C10 H10C 109.5 . . ?
C5 C4 C7 111.25(13) . . ?
C3 C4 C5 120.63(14) . . ?
C3 C4 C7 128.11(14) . . ?
H11A C11 H11B 109.5 . . ?
H11A C11 H11C 109.5 . . ?
H11B C11 H11C 109.5 . . ?
C8 C11 H11A 109.5 . . ?
C8 C11 H11B 109.5 . . ?
C8 C11 H11C 109.5 . . ?
C6 C5 C4 120.57(14) . . ?
C6 C5 C8 128.80(13) . . ?
C4 C5 C8 110.62(12) . . ?
N1 C8 C11 107.74(12) . . ?
N1 C8 C5 99.02(11) . . ?
N1 C8 C12 115.42(12) . . ?
C11 C8 C12 109.46(12) . . ?
C5 C8 C11 113.78(12) . . ?
C5 C8 C12 111.17(13) . . ?
C8 C12 H12A 109.5 . . ?
C8 C12 H12B 109.5 . . ?
C8 C12 H12C 109.5 . . ?
H12A C12 H12B 109.5 . . ?
H12A C12 H12C 109.5 . . ?
H12B C12 H12C 109.5 . . ?
H9A C9 H9B 109.5 . . ?
H9A C9 H9C 109.5 . . ?
H9B C9 H9C 109.5 . . ?
C7 C9 H9A 109.5 . . ?
C7 C9 H9B 109.5 . . ?
C7 C9 H9C 109.5 . . ?
C6 C1 H1 119.8 . . ?
C6 C1 C2 120.36(15) . . ?
C2 C1 H1 119.8 . . ?
C4 C3 H3 120.7 . . ?
C2 C3 C4 118.65(15) . . ?
C2 C3 H3 120.7 . . ?
N1 C7 C10 108.03(12) . . ?
N1 C7 C4 98.85(11) . . ?
N1 C7 C9 114.64(13) . . ?
C4 C7 C10 113.28(13) . . ?
C4 C7 C9 112.40(13) . . ?
C9 C7 C10 109.32(13) . . ?
C1 C2 H2 119.6 . . ?
C3 C2 C1 120.82(15) . . ?
C3 C2 H2 119.6 . . ?
S1 C14 H14A 109.5 . . ?
S1 C14 H14B 109.5 . . ?
S1 C14 H14C 109.5 . . ?
H14A C14 H14B 109.5 . . ?
H14A C14 H14C 109.5 . . ?
H14B C14 H14C 109.5 . . ?

loop_
_geom_bond_atom_site_label_1
_geom_bond_atom_site_label_2
_geom_bond_distance
_geom_bond_site_symmetry_2
_geom_bond_publ_flag
S1 O2 1.4460(12) . ?
S1 O1 1.4376(12) . ?
S1 C13 1.7855(16) . ?
S1 C14 1.7577(18) . ?
O002 N1 1.4394(16) . ?
O002 C13 1.4074(18) . ?
N1 C8 1.4982(19) . ?
N1 C7 1.5067(19) . ?
C13 H13A 0.9900 . ?
C13 H13B 0.9900 . ?
C6 H6 0.9500 . ?
C6 C5 1.393(2) . ?
C6 C1 1.391(2) . ?
C10 H10A 0.9800 . ?
C10 H10B 0.9800 . ?
C10 H10C 0.9800 . ?
C10 C7 1.534(2) . ?
C4 C5 1.394(2) . ?
C4 C3 1.393(2) . ?
C4 C7 1.508(2) . ?
C11 H11A 0.9800 . ?
C11 H11B 0.9800 . ?
C11 H11C 0.9800 . ?
C11 C8 1.529(2) . ?
C5 C8 1.513(2) . ?
C8 C12 1.536(2) . ?
C12 H12A 0.9800 . ?
C12 H12B 0.9800 . ?
C12 H12C 0.9800 . ?
C9 H9A 0.9800 . ?
C9 H9B 0.9800 . ?
C9 H9C 0.9800 . ?
C9 C7 1.533(2) . ?
C1 H1 0.9500 . ?
C1 C2 1.395(2) . ?
C3 H3 0.9500 . ?
C3 C2 1.393(2) . ?
C2 H2 0.9500 . ?
C14 H14A 0.9800 . ?
C14 H14B 0.9800 . ?
C14 H14C 0.9800 . ?

loop_
_geom_torsion_atom_site_label_1
_geom_torsion_atom_site_label_2
_geom_torsion_atom_site_label_3
_geom_torsion_atom_site_label_4
_geom_torsion
_geom_torsion_site_symmetry_1
_geom_torsion_site_symmetry_2
_geom_torsion_site_symmetry_3
_geom_torsion_site_symmetry_4
_geom_torsion_publ_flag
O002 N1 C8 C11 88.89(13) . . . . ?
O002 N1 C8 C5 -152.46(11) . . . . ?
O002 N1 C8 C12 -33.75(16) . . . . ?
O002 N1 C7 C10 -90.55(14) . . . . ?
O002 N1 C7 C4 151.33(11) . . . . ?
O002 N1 C7 C9 31.61(17) . . . . ?
O2 S1 C13 O002 -172.33(10) . . . . ?
O1 S1 C13 O002 58.99(12) . . . . ?
N1 O002 C13 S1 -144.78(10) . . . . ?
C13 O002 N1 C8 -125.01(12) . . . . ?
C13 O002 N1 C7 112.81(13) . . . . ?
C6 C5 C8 N1 -160.33(15) . . . . ?
C6 C5 C8 C11 -46.3(2) . . . . ?
C6 C5 C8 C12 77.8(2) . . . . ?
C6 C1 C2 C3 0.1(3) . . . . ?
C4 C5 C8 N1 18.52(15) . . . . ?
C4 C5 C8 C11 132.54(14) . . . . ?
C4 C5 C8 C12 -103.32(14) . . . . ?
C4 C3 C2 C1 -0.6(3) . . . . ?
C5 C6 C1 C2 0.0(2) . . . . ?
C5 C4 C3 C2 0.9(3) . . . . ?
C5 C4 C7 N1 -17.11(16) . . . . ?
C5 C4 C7 C10 -131.20(15) . . . . ?
C5 C4 C7 C9 104.26(16) . . . . ?
C8 N1 C7 C10 148.07(12) . . . . ?
C8 N1 C7 C4 29.95(15) . . . . ?
C8 N1 C7 C9 -89.77(15) . . . . ?
C1 C6 C5 C4 0.4(2) . . . . ?
C1 C6 C5 C8 179.10(15) . . . . ?
C3 C4 C5 C6 -0.8(2) . . . . ?
C3 C4 C5 C8 -179.78(15) . . . . ?
C3 C4 C7 N1 161.71(16) . . . . ?
C3 C4 C7 C10 47.6(2) . . . . ?
C3 C4 C7 C9 -76.9(2) . . . . ?
C7 N1 C8 C11 -149.09(12) . . . . ?
C7 N1 C8 C5 -30.44(14) . . . . ?
C7 N1 C8 C12 88.27(15) . . . . ?
C7 C4 C5 C6 178.10(14) . . . . ?
C7 C4 C5 C8 -0.86(18) . . . . ?
C7 C4 C3 C2 -177.81(16) . . . . ?
C14 S1 C13 O002 -57.17(11) . . . . ?
